data_7133895
loop_
_publ_author_name
'Bharathi, Kabali Divya'
'Mohanakrishnan, Arasambattu K.'

_publ_section_title
;
 Serendipitous synthesis of phenanthrene derivatives by exploiting
 electrocyclization during thermolysis of Diels-Alder intermediate
 dihydrodibenzothiophene-<i>S</i>,<i>S</i>-dioxides.
;
_journal_issue 92
_journal_name_full 'Chemical communications (Cambridge, England)'
_journal_page_first 13590
_journal_page_last 13593
_journal_paper_doi 10.1039/d4cc04572f
_journal_volume 60
_journal_year 2024
_chemical_formula_moiety 'C34 H20'
_chemical_formula_sum 'C34 H20'
_chemical_formula_weight 428.50
_space_group_crystal_system monoclinic
_space_group_IT_number 14
_space_group_name_Hall '-P 2yn'
_space_group_name_H-M_alt 'P 1 21/n 1'
_atom_sites_solution_hydrogens geom
_audit_creation_method SHELXL-2019/3
_audit_update_record
;
2024-08-02 deposited with the CCDC.	2024-10-25 downloaded from the CCDC.
;
_cell_angle_alpha 90
_cell_angle_beta 96.076(3)
_cell_angle_gamma 90
_cell_formula_units_Z 8
_cell_length_a 9.8987(7)
_cell_length_b 21.3915(15)
_cell_length_c 20.2646(15)
_cell_measurement_reflns_used 1234
_cell_measurement_temperature 304(2)
_cell_measurement_theta_max 20.02
_cell_measurement_theta_min 2.42
_cell_volume 4266.9(5)
_computing_cell_refinement 'APEX2/SAINT (Bruker, 2004)'
_computing_data_collection 'APEX2 (Bruker, 2004)'
_computing_data_reduction 'SAINT/XPREP (Bruker, 2004)'
_computing_molecular_graphics 'ORTEP3 (Farrugia, 1997) and Mercury (Bruno et al., 2002)'
_computing_publication_material 'SHELXL-2018/3 (Sheldrick, 2018)'
_computing_structure_refinement 'SHELXL-2019/2 (Sheldrick, 2019)'
_computing_structure_solution 'SHELXT 2018/2 (Sheldrick, 2018)'
_diffrn_ambient_temperature 304(2)
_diffrn_measured_fraction_theta_full 0.996
_diffrn_measured_fraction_theta_max 0.996
_diffrn_measurement_device_type 'Bruker axs kappa apex2 CCD Diffractometer'
_diffrn_measurement_method '\w and \f scan'
_diffrn_radiation_type MoK\a
_diffrn_radiation_wavelength 0.71073
_diffrn_reflns_av_R_equivalents 0.1336
_diffrn_reflns_av_unetI/netI 0.0615
_diffrn_reflns_Laue_measured_fraction_full 0.996
_diffrn_reflns_Laue_measured_fraction_max 0.996
_diffrn_reflns_limit_h_max 11
_diffrn_reflns_limit_h_min -11
_diffrn_reflns_limit_k_max 25
_diffrn_reflns_limit_k_min -25
_diffrn_reflns_limit_l_max 24
_diffrn_reflns_limit_l_min -24
_diffrn_reflns_number 82327
_diffrn_reflns_point_group_measured_fraction_full 0.996
_diffrn_reflns_point_group_measured_fraction_max 0.996
_diffrn_reflns_theta_full 25.054
_diffrn_reflns_theta_max 25.054
_diffrn_reflns_theta_min 2.579
_diffrn_source 'fine-focus sealed tube'
_exptl_absorpt_coefficient_mu 0.076
_exptl_absorpt_correction_T_max 0.995
_exptl_absorpt_correction_T_min 0.983
_exptl_absorpt_correction_type multi-scan
_exptl_absorpt_process_details 'SADABS (Bruker, 2004)'
_exptl_crystal_colour colourless
_exptl_crystal_density_diffrn 1.334
_exptl_crystal_description block
_exptl_crystal_F_000 1792
_exptl_crystal_size_max 0.225
_exptl_crystal_size_mid 0.193
_exptl_crystal_size_min 0.069
_refine_diff_density_max 0.180
_refine_diff_density_min -0.216
_refine_diff_density_rms 0.049
_refine_ls_extinction_method none
_refine_ls_goodness_of_fit_ref 0.768
_refine_ls_hydrogen_treatment constr
_refine_ls_matrix_type full
_refine_ls_number_parameters 613
_refine_ls_number_reflns 7523
_refine_ls_number_restraints 0
_refine_ls_restrained_S_all 0.768
_refine_ls_R_factor_all 0.1180
_refine_ls_R_factor_gt 0.0593
_refine_ls_shift/su_max 0.000
_refine_ls_shift/su_mean 0.000
_refine_ls_structure_factor_coef Fsqd
_refine_ls_weighting_details 'w=1/[\s^2^(Fo^2^)+(0.1837P)^2^+6.5751P] where P=(Fo^2^+2Fc^2^)/3'
_refine_ls_weighting_scheme calc
_refine_ls_wR_factor_gt 0.1830
_refine_ls_wR_factor_ref 0.2582
_reflns_Friedel_coverage 0.000
_reflns_Friedel_fraction_full 0.998
_reflns_Friedel_fraction_max 0.996
_reflns_number_gt 4324
_reflns_number_total 7523
_reflns_threshold_expression 'I > 2\s(I)'
_cod_data_source_file d4cc04572f2.cif
_cod_data_source_block shelx
_cod_depositor_comments 'Adding full bibliography for 7133895--7133899.cif.'
_cod_original_sg_symbol_H-M 'P 21/n'
_cod_database_code 7133895
_shelx_shelxl_version_number 2019/3
_shelx_space_group_comment
;
The symmetry employed for this shelxl refinement is uniquely defined
by the following loop, which should always be used as a source of
symmetry information in preference to the above space-group names.
They are only intended as comments.
;
_shelx_estimated_absorpt_t_min 0.983
_shelx_estimated_absorpt_t_max 0.995

loop_
_space_group_symop_operation_xyz
'x, y, z'
'-x+1/2, y+1/2, -z+1/2'
'-x, -y, -z'
'x-1/2, -y-1/2, z-1/2'

loop_
_atom_site_label
_atom_site_type_symbol
_atom_site_fract_x
_atom_site_fract_y
_atom_site_fract_z
_atom_site_U_iso_or_equiv
_atom_site_adp_type
_atom_site_occupancy
_atom_site_site_symmetry_order
_atom_site_calc_flag
_atom_site_refinement_flags_posn
_atom_site_refinement_flags_adp
_atom_site_refinement_flags_occupancy
_atom_site_disorder_assembly
_atom_site_disorder_group
C001 C 0.9589(3) 0.18488(15) 0.02232(17) 0.0409(8) Uani 1 1 d . . . . .
C002 C 0.7266(3) 0.18841(16) -0.03852(17) 0.0406(8) Uani 1 1 d . . . . .
C003 C 1.1903(3) 0.17797(16) 0.07890(17) 0.0419(8) Uani 1 1 d . . . . .
C004 C 0.8373(3) 0.28576(15) 0.00747(17) 0.0398(8) Uani 1 1 d . . . . .
C005 C 1.0909(3) 0.27940(15) 0.04466(16) 0.0390(8) Uani 1 1 d . . . . .
C006 C 0.9644(3) 0.25111(16) 0.02361(16) 0.0406(8) Uani 1 1 d . . . . .
C007 C 1.3121(3) 0.28533(16) 0.10136(17) 0.0429(8) Uani 1 1 d . . . . .
C008 C 1.1993(3) 0.24294(16) 0.07649(16) 0.0403(8) Uani 1 1 d . . . . .
C009 C 1.3048(4) 0.13727(15) 0.10581(17) 0.0423(8) Uani 1 1 d . . . . .
C010 C 0.7230(3) 0.25574(16) -0.02522(17) 0.0417(8) Uani 1 1 d . . . . .
C011 C 1.0713(3) 0.15028(16) 0.05038(18) 0.0441(8) Uani 1 1 d . . . . .
H011 H 1.065760 0.106882 0.049818 0.053 Uiso 1 1 calc R U . . .
C012 C 0.6036(4) 0.29052(18) -0.03977(19) 0.0515(9) Uani 1 1 d . . . . .
H012 H 0.528717 0.271594 -0.063245 0.062 Uiso 1 1 calc R U . . .
C013 C 0.8345(4) 0.08818(16) -0.01979(19) 0.0488(9) Uani 1 1 d . . . . .
H013 H 0.907693 0.064164 -0.001838 0.059 Uiso 1 1 calc R U . . .
C014 C 1.2733(3) 0.34510(16) 0.07698(17) 0.0419(8) Uani 1 1 d . . . . .
C015 C 0.8391(3) 0.15302(16) -0.01099(16) 0.0404(8) Uani 1 1 d . . . . .
C016 C 1.4271(4) 0.13694(18) 0.0768(2) 0.0537(10) Uani 1 1 d . . . . .
H016 H 1.437899 0.163742 0.041598 0.064 Uiso 1 1 calc R U . . .
C017 C 1.1439(3) 0.34436(16) 0.04027(17) 0.0433(8) Uani 1 1 d . . . . .
C018 C 0.6173(4) 0.09393(19) -0.0822(2) 0.0556(10) Uani 1 1 d . . . . .
H018 H 0.543964 0.074278 -0.106105 0.067 Uiso 1 1 calc R U . . .
C019 C 1.3562(4) 0.39803(17) 0.08672(18) 0.0475(9) Uani 1 1 d . . . . .
C020 C 1.1877(4) 0.45151(18) 0.0131(2) 0.0564(10) Uani 1 1 d . . . . .
H020 H 1.159769 0.487561 -0.010112 0.068 Uiso 1 1 calc R U . . .
C021 C 1.1032(4) 0.39826(17) 0.00592(19) 0.0501(9) Uani 1 1 d . . . . .
H021 H 1.021594 0.399374 -0.021398 0.060 Uiso 1 1 calc R U . . .
C022 C 0.5939(4) 0.35143(18) -0.0205(2) 0.0545(10) Uani 1 1 d . . . . .
H022 H 0.514625 0.373957 -0.032181 0.065 Uiso 1 1 calc R U . . .
C023 C 0.8213(4) 0.34700(16) 0.03067(18) 0.0452(9) Uani 1 1 d . . . . .
H023 H 0.893309 0.366014 0.056307 0.054 Uiso 1 1 calc R U . . .
C024 C 1.2934(4) 0.09750(16) 0.15869(18) 0.0486(9) Uani 1 1 d . . . . .
H024 H 1.212980 0.096507 0.178621 0.058 Uiso 1 1 calc R U . . .
C025 C 1.5138(4) 0.3330(2) 0.1551(2) 0.0594(11) Uani 1 1 d . . . . .
H025 H 1.593657 0.329140 0.183413 0.071 Uiso 1 1 calc R U . . .
C026 C 0.6179(4) 0.15728(18) -0.07492(19) 0.0504(9) Uani 1 1 d . . . . .
H026 H 0.544831 0.180422 -0.094478 0.060 Uiso 1 1 calc R U . . .
C027 C 0.7027(4) 0.37924(18) 0.0165(2) 0.0519(10) Uani 1 1 d . . . . .
H027 H 0.695209 0.419964 0.031761 0.062 Uiso 1 1 calc R U . . .
C028 C 1.5316(4) 0.09749(19) 0.0996(2) 0.0596(11) Uani 1 1 d . . . . .
H028 H 1.611091 0.096914 0.078952 0.071 Uiso 1 1 calc R U . . .
C029 C 1.4324(4) 0.27920(19) 0.14093(19) 0.0513(9) Uani 1 1 d . . . . .
H029 H 1.460141 0.240429 0.158184 0.062 Uiso 1 1 calc R U . . .
C030 C 0.7256(4) 0.05895(18) -0.0540(2) 0.0547(10) Uani 1 1 d . . . . .
H030 H 0.724601 0.015656 -0.058289 0.066 Uiso 1 1 calc R U . . .
C031 C 1.3092(4) 0.45267(18) 0.0526(2) 0.0543(10) Uani 1 1 d . . . . .
H031 H 1.360212 0.489233 0.056874 0.065 Uiso 1 1 calc R U . . .
C032 C 1.4796(4) 0.3899(2) 0.12886(19) 0.0554(10) Uani 1 1 d . . . . .
H032 H 1.537053 0.423866 0.138453 0.066 Uiso 1 1 calc R U . . .
C033 C 1.4002(4) 0.05919(17) 0.1822(2) 0.0578(10) Uani 1 1 d . . . . .
H033 H 1.391573 0.033246 0.218397 0.069 Uiso 1 1 calc R U . . .
C034 C 1.5190(4) 0.05908(18) 0.1527(2) 0.0600(11) Uani 1 1 d . . . . .
H034 H 1.590402 0.033085 0.168670 0.072 Uiso 1 1 calc R U . . .
C036 C -0.0094(3) 0.11323(16) 0.83694(17) 0.0430(8) Uani 1 1 d . . . . .
C037 C 0.1056(4) 0.21444(17) 0.86106(18) 0.0472(9) Uani 1 1 d . . . . .
C038 C -0.1308(3) 0.21311(15) 0.80595(16) 0.0395(8) Uani 1 1 d . . . . .
C039 C -0.3658(3) 0.20838(16) 0.75289(17) 0.0416(8) Uani 1 1 d . . . . .
C040 C -0.2404(4) 0.11436(16) 0.77449(18) 0.0444(8) Uani 1 1 d . . . . .
H040 H -0.235789 0.070968 0.772944 0.053 Uiso 1 1 calc R U . . .
C041 C -0.1274(3) 0.14694(15) 0.80412(17) 0.0404(8) Uani 1 1 d . . . . .
C042 C -0.4744(4) 0.10286(16) 0.72111(17) 0.0432(8) Uani 1 1 d . . . . .
C043 C -0.2559(3) 0.24299(15) 0.78542(16) 0.0407(8) Uani 1 1 d . . . . .
C044 C -0.4563(4) 0.05768(17) 0.67360(18) 0.0489(9) Uani 1 1 d . . . . .
H044 H -0.374100 0.055408 0.655312 0.059 Uiso 1 1 calc R U . . .
C045 C -0.3583(4) 0.14308(16) 0.74740(17) 0.0422(8) Uani 1 1 d . . . . .
C046 C -0.4362(4) 0.31056(17) 0.75676(18) 0.0474(9) Uani 1 1 d . . . . .
C047 C 0.1007(4) 0.14662(18) 0.86932(18) 0.0468(9) Uani 1 1 d . . . . .
C048 C -0.0055(4) 0.04759(18) 0.8404(2) 0.0535(10) Uani 1 1 d . . . . .
H048 H -0.076512 0.024867 0.818302 0.064 Uiso 1 1 calc R U . . .
C049 C -0.4774(4) 0.25198(17) 0.73004(18) 0.0461(9) Uani 1 1 d . . . . .
C050 C -0.0038(4) 0.24619(16) 0.82607(17) 0.0432(8) Uani 1 1 d . . . . .
C051 C 0.2066(4) 0.1130(2) 0.9052(2) 0.0586(10) Uani 1 1 d . . . . .
H051 H 0.279112 0.134839 0.927239 0.070 Uiso 1 1 calc R U . . .
C052 C 0.2233(4) 0.2488(2) 0.8821(2) 0.0673(12) Uani 1 1 d . . . . .
H052 H 0.294160 0.229098 0.907919 0.081 Uiso 1 1 calc R U . . .
C053 C 0.0170(4) 0.30806(17) 0.8057(2) 0.0522(9) Uani 1 1 d . . . . .
H053 H -0.050812 0.328003 0.778177 0.063 Uiso 1 1 calc R U . . .
C054 C -0.3440(5) 0.41551(18) 0.8216(2) 0.0650(12) Uani 1 1 d . . . . .
H054 H -0.313315 0.451104 0.844906 0.078 Uiso 1 1 calc R U . . .
C055 C -0.5591(4) 0.01606(18) 0.6532(2) 0.0602(11) Uani 1 1 d . . . . .
H055 H -0.545249 -0.014344 0.621839 0.072 Uiso 1 1 calc R U . . .
C056 C 0.0989(4) 0.0160(2) 0.8752(2) 0.0605(11) Uani 1 1 d . . . . .
H056 H 0.098532 -0.027416 0.876431 0.073 Uiso 1 1 calc R U . . .
C057 C -0.6802(4) 0.3013(2) 0.6800(2) 0.0659(12) Uani 1 1 d . . . . .
H057 H -0.761589 0.298636 0.652681 0.079 Uiso 1 1 calc R U . . .
C058 C -0.5185(4) 0.36400(18) 0.7493(2) 0.0567(11) Uani 1 1 d . . . . .
C059 C -0.3061(4) 0.30818(16) 0.79244(17) 0.0442(9) Uani 1 1 d . . . . .
C060 C 0.2056(4) 0.0493(2) 0.9086(2) 0.0626(11) Uani 1 1 d . . . . .
H060 H 0.276161 0.028181 0.933160 0.075 Uiso 1 1 calc R U . . .
C061 C -0.2615(4) 0.36101(17) 0.8272(2) 0.0551(10) Uani 1 1 d . . . . .
H061 H -0.178973 0.360969 0.853824 0.066 Uiso 1 1 calc R U . . .
C062 C 0.1345(4) 0.33951(19) 0.8254(2) 0.0613(11) Uani 1 1 d . . . . .
H062 H 0.145659 0.380487 0.811663 0.074 Uiso 1 1 calc R U . . .
C063 C -0.7021(4) 0.0639(2) 0.7261(2) 0.0608(11) Uani 1 1 d . . . . .
H063 H -0.785138 0.066275 0.743541 0.073 Uiso 1 1 calc R U . . .
C064 C -0.5989(4) 0.10548(19) 0.7476(2) 0.0528(10) Uani 1 1 d . . . . .
H064 H -0.612694 0.135138 0.779769 0.063 Uiso 1 1 calc R U . . .
C065 C -0.6822(4) 0.0194(2) 0.6792(2) 0.0643(12) Uani 1 1 d . . . . .
H065 H -0.751471 -0.008445 0.664981 0.077 Uiso 1 1 calc R U . . .
C066 C -0.5991(4) 0.2474(2) 0.69067(19) 0.0551(10) Uani 1 1 d . . . . .
H066 H -0.627263 0.209474 0.671458 0.066 Uiso 1 1 calc R U . . .
C067 C -0.6431(4) 0.3574(2) 0.7086(2) 0.0674(12) Uani 1 1 d . . . . .
H067 H -0.700350 0.391751 0.701216 0.081 Uiso 1 1 calc R U . . .
C068 C 0.2368(5) 0.3104(2) 0.8658(3) 0.0753(13) Uani 1 1 d . . . . .
H068 H 0.314271 0.332507 0.881881 0.090 Uiso 1 1 calc R U . . .
C069 C -0.4660(5) 0.41802(19) 0.7836(2) 0.0661(12) Uani 1 1 d . . . . .
H069 H -0.514996 0.455193 0.780254 0.079 Uiso 1 1 calc R U . . .

loop_
_atom_site_aniso_label
_atom_site_aniso_U_11
_atom_site_aniso_U_22
_atom_site_aniso_U_33
_atom_site_aniso_U_23
_atom_site_aniso_U_13
_atom_site_aniso_U_12
C001 0.0388(19) 0.0415(19) 0.042(2) 0.0006(15) 0.0034(15) 0.0001(15)
C002 0.0343(19) 0.0487(19) 0.0389(19) -0.0010(15) 0.0051(15) -0.0029(15)
C003 0.038(2) 0.047(2) 0.0402(19) 0.0035(15) 0.0036(15) 0.0037(15)
C004 0.0357(19) 0.0433(19) 0.0401(19) 0.0043(15) 0.0018(15) -0.0013(15)
C005 0.0368(19) 0.0422(18) 0.0372(18) 0.0013(14) 0.0012(15) -0.0012(15)
C006 0.0407(19) 0.0455(19) 0.0349(18) 0.0009(15) 0.0013(15) -0.0004(15)
C007 0.0338(19) 0.052(2) 0.043(2) -0.0039(16) 0.0034(15) -0.0032(16)
C008 0.0368(19) 0.0450(19) 0.0391(19) 0.0031(15) 0.0034(15) -0.0020(15)
C009 0.043(2) 0.0404(18) 0.042(2) -0.0024(15) -0.0016(16) 0.0007(15)
C010 0.0367(19) 0.052(2) 0.0369(18) 0.0029(15) 0.0037(15) 0.0016(16)
C011 0.042(2) 0.0419(19) 0.049(2) 0.0019(15) 0.0059(16) -0.0003(16)
C012 0.039(2) 0.061(2) 0.054(2) -0.0021(18) -0.0007(17) -0.0002(17)
C013 0.050(2) 0.044(2) 0.051(2) -0.0028(16) 0.0008(18) -0.0005(17)
C014 0.0359(19) 0.047(2) 0.043(2) -0.0031(15) 0.0060(15) -0.0029(15)
C015 0.0389(19) 0.0449(19) 0.0378(18) -0.0010(15) 0.0061(15) -0.0019(15)
C016 0.045(2) 0.064(2) 0.052(2) 0.0068(18) 0.0038(18) 0.0063(18)
C017 0.039(2) 0.0451(19) 0.046(2) -0.0041(16) 0.0058(16) -0.0040(15)
C018 0.047(2) 0.061(2) 0.057(2) -0.0100(19) -0.0025(19) -0.0101(19)
C019 0.042(2) 0.055(2) 0.046(2) -0.0057(17) 0.0071(17) -0.0111(17)
C020 0.064(3) 0.049(2) 0.056(2) 0.0041(18) 0.005(2) -0.0086(19)
C021 0.051(2) 0.050(2) 0.048(2) 0.0012(17) -0.0011(18) -0.0045(18)
C022 0.040(2) 0.058(2) 0.066(3) 0.003(2) 0.0043(19) 0.0123(18)
C023 0.041(2) 0.045(2) 0.049(2) 0.0005(16) 0.0028(16) 0.0002(16)
C024 0.049(2) 0.049(2) 0.048(2) 0.0012(17) 0.0038(17) 0.0006(17)
C025 0.043(2) 0.082(3) 0.052(2) -0.007(2) -0.0039(18) -0.009(2)
C026 0.044(2) 0.055(2) 0.051(2) -0.0041(18) 0.0014(17) -0.0041(17)
C027 0.050(2) 0.047(2) 0.061(2) 0.0010(17) 0.0102(19) 0.0035(17)
C028 0.044(2) 0.062(2) 0.072(3) -0.005(2) 0.001(2) 0.0109(19)
C029 0.044(2) 0.063(2) 0.047(2) 0.0004(18) 0.0038(17) 0.0006(18)
C030 0.062(3) 0.043(2) 0.059(2) -0.0062(18) 0.007(2) -0.0099(19)
C031 0.060(3) 0.046(2) 0.058(2) -0.0045(18) 0.010(2) -0.0150(18)
C032 0.047(2) 0.069(3) 0.051(2) -0.009(2) 0.0069(19) -0.0160(19)
C033 0.066(3) 0.044(2) 0.059(3) 0.0070(18) -0.009(2) 0.0010(19)
C034 0.052(3) 0.046(2) 0.076(3) -0.009(2) -0.017(2) 0.0070(18)
C036 0.0376(19) 0.050(2) 0.042(2) 0.0017(16) 0.0092(16) 0.0032(16)
C037 0.039(2) 0.056(2) 0.046(2) -0.0045(17) -0.0001(16) -0.0007(17)
C038 0.0399(19) 0.0418(19) 0.0369(18) 0.0029(14) 0.0051(15) -0.0015(15)
C039 0.0345(19) 0.051(2) 0.0399(19) 0.0015(15) 0.0053(15) 0.0024(15)
C040 0.044(2) 0.0406(19) 0.049(2) -0.0001(16) 0.0038(17) -0.0007(16)
C041 0.0379(19) 0.0417(19) 0.0426(19) 0.0015(15) 0.0088(15) 0.0017(15)
C042 0.041(2) 0.0427(19) 0.044(2) 0.0062(15) -0.0026(16) -0.0014(15)
C043 0.042(2) 0.0412(18) 0.0390(19) 0.0017(15) 0.0055(15) 0.0015(15)
C044 0.048(2) 0.048(2) 0.049(2) 0.0040(17) -0.0025(17) 0.0003(17)
C045 0.042(2) 0.0444(19) 0.0405(19) -0.0007(15) 0.0072(16) -0.0024(16)
C046 0.046(2) 0.052(2) 0.047(2) 0.0084(17) 0.0131(17) 0.0071(17)
C047 0.041(2) 0.056(2) 0.044(2) -0.0001(17) 0.0064(16) 0.0047(17)
C048 0.048(2) 0.052(2) 0.061(2) 0.0029(18) 0.0072(19) 0.0069(18)
C049 0.043(2) 0.051(2) 0.046(2) 0.0073(17) 0.0106(17) 0.0060(16)
C050 0.0394(19) 0.0469(19) 0.044(2) -0.0025(16) 0.0066(16) -0.0028(16)
C051 0.047(2) 0.072(3) 0.055(2) 0.002(2) -0.0024(19) 0.004(2)
C052 0.051(3) 0.066(3) 0.082(3) -0.001(2) -0.006(2) -0.006(2)
C053 0.051(2) 0.049(2) 0.057(2) -0.0013(18) 0.0081(18) -0.0026(18)
C054 0.084(3) 0.046(2) 0.069(3) -0.0072(19) 0.026(3) 0.006(2)
C055 0.066(3) 0.051(2) 0.060(3) -0.0015(19) -0.010(2) -0.001(2)
C056 0.058(3) 0.055(2) 0.069(3) 0.004(2) 0.010(2) 0.015(2)
C057 0.043(2) 0.078(3) 0.075(3) 0.022(2) -0.001(2) 0.009(2)
C058 0.055(3) 0.050(2) 0.069(3) 0.0141(19) 0.024(2) 0.0119(19)
C059 0.046(2) 0.044(2) 0.044(2) 0.0046(16) 0.0119(17) 0.0039(16)
C060 0.057(3) 0.070(3) 0.061(3) 0.012(2) 0.004(2) 0.021(2)
C061 0.065(3) 0.049(2) 0.052(2) -0.0050(18) 0.0129(19) 0.0048(19)
C062 0.056(3) 0.051(2) 0.078(3) -0.006(2) 0.010(2) -0.011(2)
C063 0.042(2) 0.064(3) 0.074(3) 0.020(2) -0.003(2) -0.005(2)
C064 0.045(2) 0.060(2) 0.054(2) 0.0070(18) 0.0034(18) -0.0001(18)
C065 0.053(3) 0.054(2) 0.081(3) 0.010(2) -0.017(2) -0.010(2)
C066 0.044(2) 0.066(2) 0.053(2) 0.0107(19) 0.0004(18) 0.0035(19)
C067 0.050(3) 0.070(3) 0.085(3) 0.025(2) 0.017(2) 0.021(2)
C068 0.055(3) 0.071(3) 0.097(4) -0.010(3) -0.007(3) -0.015(2)
C069 0.073(3) 0.050(2) 0.079(3) 0.005(2) 0.028(3) 0.019(2)

loop_
_atom_type_symbol
_atom_type_description
_atom_type_scat_dispersion_real
_atom_type_scat_dispersion_imag
_atom_type_scat_source
C C 0.0033 0.0016 'International Tables Vol C Tables 4.2.6.8 and 6.1.1.4'
H H 0.0000 0.0000 'International Tables Vol C Tables 4.2.6.8 and 6.1.1.4'

loop_
_geom_angle_atom_site_label_1
_geom_angle_atom_site_label_2
_geom_angle_atom_site_label_3
_geom_angle
_geom_angle_site_symmetry_1
_geom_angle_site_symmetry_3
_geom_angle_publ_flag
C011 C001 C006 119.4(3) . . ?
C011 C001 C015 120.5(3) . . ?
C006 C001 C015 120.0(3) . . ?
C015 C002 C026 118.8(3) . . ?
C015 C002 C010 119.2(3) . . ?
C026 C002 C010 121.9(3) . . ?
C011 C003 C008 117.7(3) . . ?
C011 C003 C009 118.9(3) . . ?
C008 C003 C009 123.2(3) . . ?
C023 C004 C010 118.0(3) . . ?
C023 C004 C006 121.3(3) . . ?
C010 C004 C006 120.2(3) . . ?
C006 C005 C008 120.2(3) . . ?
C006 C005 C017 133.3(3) . . ?
C008 C005 C017 106.5(3) . . ?
C005 C006 C001 117.6(3) . . ?
C005 C006 C004 124.2(3) . . ?
C001 C006 C004 118.1(3) . . ?
C029 C007 C014 118.7(3) . . ?
C029 C007 C008 135.7(3) . . ?
C014 C007 C008 105.6(3) . . ?
C003 C008 C005 120.9(3) . . ?
C003 C008 C007 130.2(3) . . ?
C005 C008 C007 108.8(3) . . ?
C024 C009 C016 117.9(3) . . ?
C024 C009 C003 121.6(3) . . ?
C016 C009 C003 120.5(3) . . ?
C012 C010 C004 118.4(3) . . ?
C012 C010 C002 121.3(3) . . ?
C004 C010 C002 120.1(3) . . ?
C003 C011 C001 123.0(3) . . ?
C003 C011 H011 118.5 . . ?
C001 C011 H011 118.5 . . ?
C022 C012 C010 122.0(4) . . ?
C022 C012 H012 119.0 . . ?
C010 C012 H012 119.0 . . ?
C030 C013 C015 122.0(4) . . ?
C030 C013 H013 119.0 . . ?
C015 C013 H013 119.0 . . ?
C017 C014 C019 124.7(3) . . ?
C017 C014 C007 111.9(3) . . ?
C019 C014 C007 123.4(3) . . ?
C013 C015 C002 117.9(3) . . ?
C013 C015 C001 122.2(3) . . ?
C002 C015 C001 119.8(3) . . ?
C028 C016 C009 120.9(4) . . ?
C028 C016 H016 119.5 . . ?
C009 C016 H016 119.5 . . ?
C021 C017 C014 117.1(3) . . ?
C021 C017 C005 136.1(3) . . ?
C014 C017 C005 106.5(3) . . ?
C026 C018 C030 120.0(4) . . ?
C026 C018 H018 120.0 . . ?
C030 C018 H018 120.0 . . ?
C014 C019 C031 116.3(3) . . ?
C014 C019 C032 116.0(3) . . ?
C031 C019 C032 127.7(3) . . ?
C031 C020 C021 123.2(4) . . ?
C031 C020 H020 118.4 . . ?
C021 C020 H020 118.4 . . ?
C017 C021 C020 118.8(4) . . ?
C017 C021 H021 120.6 . . ?
C020 C021 H021 120.6 . . ?
C012 C022 C027 119.5(3) . . ?
C012 C022 H022 120.3 . . ?
C027 C022 H022 120.3 . . ?
C027 C023 C004 121.6(3) . . ?
C027 C023 H023 119.2 . . ?
C004 C023 H023 119.2 . . ?
C009 C024 C033 120.7(4) . . ?
C009 C024 H024 119.6 . . ?
C033 C024 H024 119.6 . . ?
C032 C025 C029 122.5(4) . . ?
C032 C025 H025 118.8 . . ?
C029 C025 H025 118.8 . . ?
C018 C026 C002 121.4(4) . . ?
C018 C026 H026 119.3 . . ?
C002 C026 H026 119.3 . . ?
C023 C027 C022 120.0(4) . . ?
C023 C027 H027 120.0 . . ?
C022 C027 H027 120.0 . . ?
C016 C028 C034 120.3(4) . . ?
C016 C028 H028 119.9 . . ?
C034 C028 H028 119.9 . . ?
C007 C029 C025 118.8(4) . . ?
C007 C029 H029 120.6 . . ?
C025 C029 H029 120.6 . . ?
C013 C030 C018 119.8(4) . . ?
C013 C030 H030 120.1 . . ?
C018 C030 H030 120.1 . . ?
C020 C031 C019 119.6(3) . . ?
C020 C031 H031 120.2 . . ?
C019 C031 H031 120.2 . . ?
C025 C032 C019 120.4(4) . . ?
C025 C032 H032 119.8 . . ?
C019 C032 H032 119.8 . . ?
C034 C033 C024 120.6(4) . . ?
C034 C033 H033 119.7 . . ?
C024 C033 H033 119.7 . . ?
C033 C034 C028 119.6(4) . . ?
C033 C034 H034 120.2 . . ?
C028 C034 H034 120.2 . . ?
C048 C036 C047 117.9(3) . . ?
C048 C036 C041 121.9(3) . . ?
C047 C036 C041 120.1(3) . . ?
C052 C037 C050 118.1(4) . . ?
C052 C037 C047 121.4(3) . . ?
C050 C037 C047 120.3(3) . . ?
C043 C038 C041 117.8(3) . . ?
C043 C038 C050 124.2(3) . . ?
C041 C038 C050 118.0(3) . . ?
C045 C039 C043 120.7(3) . . ?
C045 C039 C049 130.2(3) . . ?
C043 C039 C049 109.1(3) . . ?
C045 C040 C041 123.6(3) . . ?
C045 C040 H040 118.2 . . ?
C041 C040 H040 118.2 . . ?
C040 C041 C038 119.3(3) . . ?
C040 C041 C036 120.7(3) . . ?
C038 C041 C036 119.9(3) . . ?
C044 C042 C064 118.6(3) . . ?
C044 C042 C045 119.9(3) . . ?
C064 C042 C045 121.2(3) . . ?
C038 C043 C039 120.3(3) . . ?
C038 C043 C059 133.1(3) . . ?
C039 C043 C059 106.5(3) . . ?
C055 C044 C042 120.7(4) . . ?
C055 C044 H044 119.7 . . ?
C042 C044 H044 119.7 . . ?
C040 C045 C039 117.4(3) . . ?
C040 C045 C042 118.3(3) . . ?
C039 C045 C042 123.9(3) . . ?
C058 C046 C049 122.8(4) . . ?
C058 C046 C059 125.0(4) . . ?
C049 C046 C059 112.1(3) . . ?
C036 C047 C051 118.7(4) . . ?
C036 C047 C037 118.9(3) . . ?
C051 C047 C037 122.3(3) . . ?
C056 C048 C036 122.3(4) . . ?
C056 C048 H048 118.8 . . ?
C036 C048 H048 118.8 . . ?
C066 C049 C046 119.1(3) . . ?
C066 C049 C039 135.6(4) . . ?
C046 C049 C039 105.3(3) . . ?
C053 C050 C037 118.2(3) . . ?
C053 C050 C038 121.4(3) . . ?
C037 C050 C038 120.1(3) . . ?
C060 C051 C047 121.8(4) . . ?
C060 C051 H051 119.1 . . ?
C047 C051 H051 119.1 . . ?
C068 C052 C037 122.0(4) . . ?
C068 C052 H052 119.0 . . ?
C037 C052 H052 119.0 . . ?
C062 C053 C050 121.6(4) . . ?
C062 C053 H053 119.2 . . ?
C050 C053 H053 119.2 . . ?
C069 C054 C061 123.0(4) . . ?
C069 C054 H054 118.5 . . ?
C061 C054 H054 118.5 . . ?
C065 C055 C044 120.4(4) . . ?
C065 C055 H055 119.8 . . ?
C044 C055 H055 119.8 . . ?
C048 C056 C060 119.6(4) . . ?
C048 C056 H056 120.2 . . ?
C060 C056 H056 120.2 . . ?
C067 C057 C066 122.1(4) . . ?
C067 C057 H057 119.0 . . ?
C066 C057 H057 119.0 . . ?
C046 C058 C067 116.3(4) . . ?
C046 C058 C069 115.6(4) . . ?
C067 C058 C069 128.2(4) . . ?
C061 C059 C046 117.3(3) . . ?
C061 C059 C043 136.2(4) . . ?
C046 C059 C043 106.3(3) . . ?
C051 C060 C056 119.7(4) . . ?
C051 C060 H060 120.2 . . ?
C056 C060 H060 120.2 . . ?
C059 C061 C054 118.7(4) . . ?
C059 C061 H061 120.6 . . ?
C054 C061 H061 120.6 . . ?
C053 C062 C068 119.9(4) . . ?
C053 C062 H062 120.0 . . ?
C068 C062 H062 120.0 . . ?
C065 C063 C064 120.4(4) . . ?
C065 C063 H063 119.8 . . ?
C064 C063 H063 119.8 . . ?
C063 C064 C042 120.2(4) . . ?
C063 C064 H064 119.9 . . ?
C042 C064 H064 119.9 . . ?
C055 C065 C063 119.7(4) . . ?
C055 C065 H065 120.1 . . ?
C063 C065 H065 120.1 . . ?
C049 C066 C057 118.7(4) . . ?
C049 C066 H066 120.6 . . ?
C057 C066 H066 120.6 . . ?
C057 C067 C058 120.8(4) . . ?
C057 C067 H067 119.6 . . ?
C058 C067 H067 119.6 . . ?
C052 C068 C062 119.6(4) . . ?
C052 C068 H068 120.2 . . ?
C062 C068 H068 120.2 . . ?
C054 C069 C058 120.1(4) . . ?
C054 C069 H069 119.9 . . ?
C058 C069 H069 119.9 . . ?

loop_
_geom_bond_atom_site_label_1
_geom_bond_atom_site_label_2
_geom_bond_distance
_geom_bond_site_symmetry_2
_geom_bond_publ_flag
C001 C011 1.406(5) . ?
C001 C006 1.418(5) . ?
C001 C015 1.469(5) . ?
C002 C015 1.411(5) . ?
C002 C026 1.406(5) . ?
C002 C010 1.466(5) . ?
C003 C011 1.389(5) . ?
C003 C008 1.394(5) . ?
C003 C009 1.486(5) . ?
C004 C023 1.406(5) . ?
C004 C010 1.405(5) . ?
C004 C006 1.467(5) . ?
C005 C006 1.415(5) . ?
C005 C008 1.425(5) . ?
C005 C017 1.491(5) . ?
C007 C029 1.370(5) . ?
C007 C014 1.409(5) . ?
C007 C008 1.484(5) . ?
C009 C024 1.382(5) . ?
C009 C016 1.401(5) . ?
C010 C012 1.401(5) . ?
C011 H011 0.9300 . ?
C012 C022 1.367(5) . ?
C012 H012 0.9300 . ?
C013 C030 1.370(5) . ?
C013 C015 1.399(5) . ?
C013 H013 0.9300 . ?
C014 C017 1.412(5) . ?
C014 C019 1.400(5) . ?
C016 C028 1.376(5) . ?
C016 H016 0.9300 . ?
C017 C021 1.385(5) . ?
C018 C026 1.363(5) . ?
C018 C030 1.380(5) . ?
C018 H018 0.9300 . ?
C019 C031 1.412(5) . ?
C019 C032 1.425(5) . ?
C020 C031 1.372(5) . ?
C020 C021 1.412(5) . ?
C020 H020 0.9300 . ?
C021 H021 0.9300 . ?
C022 C027 1.380(5) . ?
C022 H022 0.9300 . ?
C023 C027 1.366(5) . ?
C023 H023 0.9300 . ?
C024 C033 1.382(5) . ?
C024 H024 0.9300 . ?
C025 C032 1.358(6) . ?
C025 C029 1.416(6) . ?
C025 H025 0.9300 . ?
C026 H026 0.9300 . ?
C027 H027 0.9300 . ?
C028 C034 1.369(6) . ?
C028 H028 0.9300 . ?
C029 H029 0.9300 . ?
C030 H030 0.9300 . ?
C031 H031 0.9300 . ?
C032 H032 0.9300 . ?
C033 C034 1.375(6) . ?
C033 H033 0.9300 . ?
C034 H034 0.9300 . ?
C036 C048 1.406(5) . ?
C036 C047 1.406(5) . ?
C036 C041 1.470(5) . ?
C037 C052 1.405(5) . ?
C037 C050 1.406(5) . ?
C037 C047 1.462(5) . ?
C038 C043 1.416(5) . ?
C038 C041 1.416(5) . ?
C038 C050 1.462(5) . ?
C039 C045 1.404(5) . ?
C039 C043 1.420(5) . ?
C039 C049 1.482(5) . ?
C040 C045 1.381(5) . ?
C040 C041 1.398(5) . ?
C040 H040 0.9300 . ?
C042 C044 1.389(5) . ?
C042 C064 1.397(5) . ?
C042 C045 1.488(5) . ?
C043 C059 1.492(5) . ?
C044 C055 1.383(5) . ?
C044 H044 0.9300 . ?
C046 C058 1.403(5) . ?
C046 C049 1.408(5) . ?
C046 C059 1.409(5) . ?
C047 C051 1.408(5) . ?
C048 C056 1.366(5) . ?
C048 H048 0.9300 . ?
C049 C066 1.376(5) . ?
C050 C053 1.408(5) . ?
C051 C060 1.366(6) . ?
C051 H051 0.9300 . ?
C052 C068 1.368(6) . ?
C052 H052 0.9300 . ?
C053 C062 1.366(5) . ?
C053 H053 0.9300 . ?
C054 C069 1.363(6) . ?
C054 C061 1.421(6) . ?
C054 H054 0.9300 . ?
C055 C065 1.378(6) . ?
C055 H055 0.9300 . ?
C056 C060 1.389(6) . ?
C056 H056 0.9300 . ?
C057 C067 1.366(6) . ?
C057 C066 1.409(6) . ?
C057 H057 0.9300 . ?
C058 C067 1.416(6) . ?
C058 C069 1.419(6) . ?
C059 C061 1.380(5) . ?
C060 H060 0.9300 . ?
C061 H061 0.9300 . ?
C062 C068 1.381(6) . ?
C062 H062 0.9300 . ?
C063 C065 1.376(6) . ?
C063 C064 1.389(5) . ?
C063 H063 0.9300 . ?
C064 H064 0.9300 . ?
C065 H065 0.9300 . ?
C066 H066 0.9300 . ?
C067 H067 0.9300 . ?
C068 H068 0.9300 . ?
C069 H069 0.9300 . ?

loop_
_geom_torsion_atom_site_label_1
_geom_torsion_atom_site_label_2
_geom_torsion_atom_site_label_3
_geom_torsion_atom_site_label_4
_geom_torsion
_geom_torsion_site_symmetry_1
_geom_torsion_site_symmetry_2
_geom_torsion_site_symmetry_3
_geom_torsion_site_symmetry_4
_geom_torsion_publ_flag
C008 C005 C006 C001 -13.1(5) . . . . ?
C017 C005 C006 C001 165.8(4) . . . . ?
C008 C005 C006 C004 162.6(3) . . . . ?
C017 C005 C006 C004 -18.5(6) . . . . ?
C011 C001 C006 C005 9.0(5) . . . . ?
C015 C001 C006 C005 -168.0(3) . . . . ?
C011 C001 C006 C004 -166.9(3) . . . . ?
C015 C001 C006 C004 16.0(5) . . . . ?
C023 C004 C006 C005 -20.0(5) . . . . ?
C010 C004 C006 C005 167.4(3) . . . . ?
C023 C004 C006 C001 155.7(3) . . . . ?
C010 C004 C006 C001 -16.9(5) . . . . ?
C011 C003 C008 C005 -1.2(5) . . . . ?
C009 C003 C008 C005 174.2(3) . . . . ?
C011 C003 C008 C007 -179.1(3) . . . . ?
C009 C003 C008 C007 -3.7(6) . . . . ?
C006 C005 C008 C003 9.4(5) . . . . ?
C017 C005 C008 C003 -169.7(3) . . . . ?
C006 C005 C008 C007 -172.3(3) . . . . ?
C017 C005 C008 C007 8.6(4) . . . . ?
C029 C007 C008 C003 -10.6(7) . . . . ?
C014 C007 C008 C003 171.6(4) . . . . ?
C029 C007 C008 C005 171.3(4) . . . . ?
C014 C007 C008 C005 -6.4(4) . . . . ?
C011 C003 C009 C024 -63.9(5) . . . . ?
C008 C003 C009 C024 120.8(4) . . . . ?
C011 C003 C009 C016 114.3(4) . . . . ?
C008 C003 C009 C016 -61.0(5) . . . . ?
C023 C004 C010 C012 7.2(5) . . . . ?
C006 C004 C010 C012 -180.0(3) . . . . ?
C023 C004 C010 C002 -167.8(3) . . . . ?
C006 C004 C010 C002 5.0(5) . . . . ?
C015 C002 C010 C012 -167.0(3) . . . . ?
C026 C002 C010 C012 9.4(5) . . . . ?
C015 C002 C010 C004 7.8(5) . . . . ?
C026 C002 C010 C004 -175.7(3) . . . . ?
C008 C003 C011 C001 -3.0(5) . . . . ?
C009 C003 C011 C001 -178.5(3) . . . . ?
C006 C001 C011 C003 -1.0(5) . . . . ?
C015 C001 C011 C003 176.0(3) . . . . ?
C004 C010 C012 C022 -3.0(5) . . . . ?
C002 C010 C012 C022 172.0(4) . . . . ?
C029 C007 C014 C017 -176.6(3) . . . . ?
C008 C007 C014 C017 1.6(4) . . . . ?
C029 C007 C014 C019 5.2(5) . . . . ?
C008 C007 C014 C019 -176.6(3) . . . . ?
C030 C013 C015 C002 0.2(5) . . . . ?
C030 C013 C015 C001 -176.4(3) . . . . ?
C026 C002 C015 C013 -1.9(5) . . . . ?
C010 C002 C015 C013 174.7(3) . . . . ?
C026 C002 C015 C001 174.8(3) . . . . ?
C010 C002 C015 C001 -8.7(5) . . . . ?
C011 C001 C015 C013 -3.9(5) . . . . ?
C006 C001 C015 C013 173.1(3) . . . . ?
C011 C001 C015 C002 179.6(3) . . . . ?
C006 C001 C015 C002 -3.4(5) . . . . ?
C024 C009 C016 C028 1.0(6) . . . . ?
C003 C009 C016 C028 -177.3(3) . . . . ?
C019 C014 C017 C021 7.1(5) . . . . ?
C007 C014 C017 C021 -171.0(3) . . . . ?
C019 C014 C017 C005 -178.3(3) . . . . ?
C007 C014 C017 C005 3.6(4) . . . . ?
C006 C005 C017 C021 -13.4(7) . . . . ?
C008 C005 C017 C021 165.6(4) . . . . ?
C006 C005 C017 C014 173.5(4) . . . . ?
C008 C005 C017 C014 -7.5(4) . . . . ?
C017 C014 C019 C031 -5.1(5) . . . . ?
C007 C014 C019 C031 172.8(3) . . . . ?
C017 C014 C019 C032 176.1(3) . . . . ?
C007 C014 C019 C032 -5.9(5) . . . . ?
C014 C017 C021 C020 -4.3(5) . . . . ?
C005 C017 C021 C020 -176.8(4) . . . . ?
C031 C020 C021 C017 0.0(6) . . . . ?
C010 C012 C022 C027 -2.4(6) . . . . ?
C010 C004 C023 C027 -6.5(5) . . . . ?
C006 C004 C023 C027 -179.2(3) . . . . ?
C016 C009 C024 C033 0.6(5) . . . . ?
C003 C009 C024 C033 178.8(3) . . . . ?
C030 C018 C026 C002 -0.6(6) . . . . ?
C015 C002 C026 C018 2.1(5) . . . . ?
C010 C002 C026 C018 -174.3(3) . . . . ?
C004 C023 C027 C022 1.1(6) . . . . ?
C012 C022 C027 C023 3.3(6) . . . . ?
C009 C016 C028 C034 -2.0(6) . . . . ?
C014 C007 C029 C025 -0.8(5) . . . . ?
C008 C007 C029 C025 -178.3(4) . . . . ?
C032 C025 C029 C007 -2.6(6) . . . . ?
C015 C013 C030 C018 1.3(6) . . . . ?
C026 C018 C030 C013 -1.1(6) . . . . ?
C021 C020 C031 C019 2.0(6) . . . . ?
C014 C019 C031 C020 0.4(5) . . . . ?
C032 C019 C031 C020 179.0(4) . . . . ?
C029 C025 C032 C019 1.7(6) . . . . ?
C014 C019 C032 C025 2.4(5) . . . . ?
C031 C019 C032 C025 -176.1(4) . . . . ?
C009 C024 C033 C034 -1.2(6) . . . . ?
C024 C033 C034 C028 0.2(6) . . . . ?
C016 C028 C034 C033 1.3(6) . . . . ?
C045 C040 C041 C038 -1.2(5) . . . . ?
C045 C040 C041 C036 174.9(3) . . . . ?
C043 C038 C041 C040 8.3(5) . . . . ?
C050 C038 C041 C040 -169.1(3) . . . . ?
C043 C038 C041 C036 -167.9(3) . . . . ?
C050 C038 C041 C036 14.8(5) . . . . ?
C048 C036 C041 C040 -0.6(5) . . . . ?
C047 C036 C041 C040 -176.9(3) . . . . ?
C048 C036 C041 C038 175.5(3) . . . . ?
C047 C036 C041 C038 -0.9(5) . . . . ?
C041 C038 C043 C039 -11.3(5) . . . . ?
C050 C038 C043 C039 165.8(3) . . . . ?
C041 C038 C043 C059 166.1(3) . . . . ?
C050 C038 C043 C059 -16.8(6) . . . . ?
C045 C039 C043 C038 7.5(5) . . . . ?
C049 C039 C043 C038 -173.4(3) . . . . ?
C045 C039 C043 C059 -170.6(3) . . . . ?
C049 C039 C043 C059 8.5(4) . . . . ?
C064 C042 C044 C055 -0.3(5) . . . . ?
C045 C042 C044 C055 173.9(3) . . . . ?
C041 C040 C045 C039 -2.9(5) . . . . ?
C041 C040 C045 C042 -176.2(3) . . . . ?
C043 C039 C045 C040 -0.3(5) . . . . ?
C049 C039 C045 C040 -179.1(3) . . . . ?
C043 C039 C045 C042 172.7(3) . . . . ?
C049 C039 C045 C042 -6.2(6) . . . . ?
C044 C042 C045 C040 -55.2(5) . . . . ?
C064 C042 C045 C040 118.8(4) . . . . ?
C044 C042 C045 C039 131.9(4) . . . . ?
C064 C042 C045 C039 -54.1(5) . . . . ?
C048 C036 C047 C051 -2.1(5) . . . . ?
C041 C036 C047 C051 174.4(3) . . . . ?
C048 C036 C047 C037 174.1(3) . . . . ?
C041 C036 C047 C037 -9.4(5) . . . . ?
C052 C037 C047 C036 -168.6(4) . . . . ?
C050 C037 C047 C036 5.5(5) . . . . ?
C052 C037 C047 C051 7.4(6) . . . . ?
C050 C037 C047 C051 -178.5(3) . . . . ?
C047 C036 C048 C056 1.6(6) . . . . ?
C041 C036 C048 C056 -174.8(4) . . . . ?
C058 C046 C049 C066 5.0(5) . . . . ?
C059 C046 C049 C066 -176.4(3) . . . . ?
C058 C046 C049 C039 -176.4(3) . . . . ?
C059 C046 C049 C039 2.2(4) . . . . ?
C045 C039 C049 C066 -9.6(7) . . . . ?
C043 C039 C049 C066 171.4(4) . . . . ?
C045 C039 C049 C046 172.2(4) . . . . ?
C043 C039 C049 C046 -6.8(4) . . . . ?
C052 C037 C050 C053 9.1(5) . . . . ?
C047 C037 C050 C053 -165.2(3) . . . . ?
C052 C037 C050 C038 -177.0(3) . . . . ?
C047 C037 C050 C038 8.7(5) . . . . ?
C043 C038 C050 C053 -22.3(5) . . . . ?
C041 C038 C050 C053 154.9(3) . . . . ?
C043 C038 C050 C037 164.0(3) . . . . ?
C041 C038 C050 C037 -18.8(5) . . . . ?
C036 C047 C051 C060 0.9(6) . . . . ?
C037 C047 C051 C060 -175.1(4) . . . . ?
C050 C037 C052 C068 -4.3(6) . . . . ?
C047 C037 C052 C068 169.8(4) . . . . ?
C037 C050 C053 C062 -7.4(5) . . . . ?
C038 C050 C053 C062 178.8(4) . . . . ?
C042 C044 C055 C065 0.9(6) . . . . ?
C036 C048 C056 C060 0.1(6) . . . . ?
C049 C046 C058 C067 -4.8(5) . . . . ?
C059 C046 C058 C067 176.8(4) . . . . ?
C049 C046 C058 C069 175.2(4) . . . . ?
C059 C046 C058 C069 -3.2(6) . . . . ?
C058 C046 C059 C061 5.8(5) . . . . ?
C049 C046 C059 C061 -172.8(3) . . . . ?
C058 C046 C059 C043 -178.5(3) . . . . ?
C049 C046 C059 C043 3.0(4) . . . . ?
C038 C043 C059 C061 -10.2(7) . . . . ?
C039 C043 C059 C061 167.4(4) . . . . ?
C038 C043 C059 C046 175.3(4) . . . . ?
C039 C043 C059 C046 -7.1(4) . . . . ?
C047 C051 C060 C056 0.9(6) . . . . ?
C048 C056 C060 C051 -1.4(6) . . . . ?
C046 C059 C061 C054 -4.1(5) . . . . ?
C043 C059 C061 C054 -178.2(4) . . . . ?
C069 C054 C061 C059 0.4(6) . . . . ?
C050 C053 C062 C068 0.6(6) . . . . ?
C065 C063 C064 C042 0.8(6) . . . . ?
C044 C042 C064 C063 -0.6(5) . . . . ?
C045 C042 C064 C063 -174.6(3) . . . . ?
C044 C055 C065 C063 -0.7(6) . . . . ?
C064 C063 C065 C055 -0.2(6) . . . . ?
C046 C049 C066 C057 -1.8(5) . . . . ?
C039 C049 C066 C057 -179.8(4) . . . . ?
C067 C057 C066 C049 -1.4(6) . . . . ?
C066 C057 C067 C058 1.5(7) . . . . ?
C046 C058 C067 C057 1.5(6) . . . . ?
C069 C058 C067 C057 -178.5(4) . . . . ?
C037 C052 C068 C062 -2.5(7) . . . . ?
C053 C062 C068 C052 4.4(7) . . . . ?
C061 C054 C069 C058 2.3(7) . . . . ?
C046 C058 C069 C054 -0.9(6) . . . . ?
C067 C058 C069 C054 179.1(4) . . . . ?
